data_7006651
loop_
_publ_author_name
'Seitz, Markus'
'Capacchione, Carmine'
'Bellemin-Laponnaz, St\'ephane'
'Wadepohl, Hubert'
'Ward, Benjamin D.'
'Gade, Lutz H.'

_publ_section_title
;
 Bisoxazolines with one and two sidearms: stereodirecting ligands for
 copper-catalysed asymmetric allylic oxidations of alkenes.
;
_journal_issue 1
_journal_name_full 'Dalton transactions (Cambridge, England : 2003)'
_journal_page_first 193
_journal_page_last 202
_journal_paper_doi 10.1039/b512570g
_journal_year 2006
_chemical_absolute_configuration ad
_chemical_formula_sum 'C23 H35 N3 O4 S'
_chemical_formula_weight 449.60
_space_group_IT_number 4
_symmetry_cell_setting monoclinic
_symmetry_Int_Tables_number 4
_symmetry_space_group_name_Hall 'P 2yb'
_symmetry_space_group_name_H-M 'P 1 21 1'
_atom_sites_solution_hydrogens mixed
_atom_sites_solution_primary direct
_atom_sites_solution_secondary difmap
_audit_creation_method SHELXL-97
_cell_angle_alpha 90.00
_cell_angle_beta 106.0890(10)
_cell_angle_gamma 90.00
_cell_formula_units_Z 2
_cell_length_a 6.5200(4)
_cell_length_b 19.3181(11)
_cell_length_c 9.6743(6)
_cell_measurement_temperature 100(2)
_cell_volume 1170.79(12)
_computing_cell_refinement 'Bruker SAINT'
_computing_data_collection 'Bruker SMART'
_computing_data_reduction 'Bruker SAINT'
_computing_molecular_graphics 'PLATON (Spek, 1980-2005)'
_computing_publication_material 'SHELXL-97 (Sheldrick, 1997)'
_computing_structure_refinement 'SHELXL-97 (Sheldrick, 1997)'
_computing_structure_solution 'SHELXS-97 (Sheldrick, 1997)'
_diffrn_ambient_temperature 100(2)
_diffrn_measured_fraction_theta_full 0.976
_diffrn_measured_fraction_theta_max 0.976
_diffrn_measurement_device_type 'CCD area detector'
_diffrn_measurement_method omega-scans
_diffrn_radiation_monochromator graphite
_diffrn_radiation_probe x-ray
_diffrn_radiation_type MoK\a
_diffrn_radiation_wavelength 0.71073
_diffrn_reflns_av_R_equivalents 0.0351
_diffrn_reflns_av_sigmaI/netI 0.0405
_diffrn_reflns_limit_h_max 9
_diffrn_reflns_limit_h_min -9
_diffrn_reflns_limit_k_max 26
_diffrn_reflns_limit_k_min -28
_diffrn_reflns_limit_l_max 14
_diffrn_reflns_limit_l_min 0
_diffrn_reflns_number 18426
_diffrn_reflns_theta_full 32.01
_diffrn_reflns_theta_max 32.01
_diffrn_reflns_theta_min 2.11
_diffrn_source 'fine-focus sealed tube'
_exptl_absorpt_coefficient_mu 0.172
_exptl_absorpt_correction_T_max 0.9788
_exptl_absorpt_correction_T_min 0.9502
_exptl_absorpt_correction_type multi-scan
_exptl_absorpt_process_details SADABS
_exptl_crystal_colour colourless
_exptl_crystal_density_diffrn 1.275
_exptl_crystal_density_method 'not measured'
_exptl_crystal_description plate
_exptl_crystal_F_000 484
_exptl_crystal_size_max 0.30
_exptl_crystal_size_mid 0.25
_exptl_crystal_size_min 0.13
_refine_diff_density_max 0.669
_refine_diff_density_min -0.326
_refine_diff_density_rms 0.063
_refine_ls_abs_structure_details 'Flack H D (1983), Acta Cryst. A39, 876-881'
_refine_ls_abs_structure_Flack 0.02(6)
_refine_ls_extinction_method none
_refine_ls_goodness_of_fit_ref 1.020
_refine_ls_matrix_type full
_refine_ls_number_parameters 354
_refine_ls_number_reflns 6926
_refine_ls_number_restraints 1
_refine_ls_restrained_S_all 1.020
_refine_ls_R_factor_all 0.0593
_refine_ls_R_factor_gt 0.0445
_refine_ls_shift/su_max 0.126
_refine_ls_shift/su_mean 0.005
_refine_ls_structure_factor_coef Fsqd
_refine_ls_weighting_details 'calc w=1/[\s^2^(Fo^2^)+(0.0453P)^2^+0.5615P] where P=(Fo^2^+2Fc^2^)/3'
_refine_ls_weighting_scheme calc
_refine_ls_wR_factor_gt 0.0982
_refine_ls_wR_factor_ref 0.1071
_reflns_number_gt 5873
_reflns_number_total 6926
_reflns_threshold_expression >2sigma(I)
_cod_data_source_file b512570g.txt
_cod_data_source_block ga_ms1a
_cod_original_sg_symbol_H-M 'P 21'
_cod_database_code 7006651

loop_
_symmetry_equiv_pos_as_xyz
'x, y, z'
'-x, y+1/2, -z'

loop_
_atom_site_label
_atom_site_type_symbol
_atom_site_fract_x
_atom_site_fract_y
_atom_site_fract_z
_atom_site_U_iso_or_equiv
_atom_site_adp_type
_atom_site_occupancy
_atom_site_symmetry_multiplicity
_atom_site_calc_flag
_atom_site_refinement_flags
_atom_site_disorder_assembly
_atom_site_disorder_group
C1 C 0.5449(3) 0.75197(10) 0.3876(2) 0.0216(4) Uani 1 1 d . . .
C2 C 0.5399(3) 0.67643(10) 0.3395(2) 0.0180(3) Uani 1 1 d . . .
C3 C 0.7507(3) 0.65339(10) 0.31008(19) 0.0182(3) Uani 1 1 d . . .
C4 C 0.9392(3) 0.65803(11) 0.44542(19) 0.0217(4) Uani 1 1 d . . .
H4A H 1.0681 0.6403 0.4243 0.033 Uiso 1 1 calc R . .
H4B H 0.9087 0.6303 0.5222 0.033 Uiso 1 1 calc R . .
H4C H 0.9614 0.7064 0.4764 0.033 Uiso 1 1 calc R . .
C5 C 0.7276(3) 0.57907(11) 0.2565(2) 0.0214(4) Uani 1 1 d . . .
C6 C 0.6197(4) 0.47678(11) 0.1646(2) 0.0265(4) Uani 1 1 d . . .
C7 C 0.8610(5) 0.47840(16) 0.2076(4) 0.0512(8) Uani 1 1 d . . .
C8 C 0.5086(5) 0.47215(12) 0.0043(2) 0.0334(5) Uani 1 1 d . . .
C9 C 0.5804(5) 0.40778(13) -0.0637(3) 0.0421(6) Uani 1 1 d . . .
H9A H 0.7332 0.4113 -0.0558 0.063 Uiso 1 1 calc R . .
H9B H 0.4997 0.4048 -0.1653 0.063 Uiso 1 1 calc R . .
H9C H 0.5541 0.3662 -0.0131 0.063 Uiso 1 1 calc R . .
C10 C 0.2719(6) 0.4724(2) -0.0263(5) 0.0736(13) Uani 1 1 d . . .
H10A H 0.2270 0.4330 0.0221 0.110 Uiso 1 1 calc R . .
H10B H 0.2069 0.4688 -0.1303 0.110 Uiso 1 1 calc R . .
H10C H 0.2260 0.5156 0.0093 0.110 Uiso 1 1 calc R . .
C11 C 0.7908(3) 0.69675(10) 0.18883(18) 0.0173(3) Uani 1 1 d . . .
C12 C 0.6942(4) 0.73994(12) -0.0354(2) 0.0237(4) Uani 1 1 d . . .
C13 C 0.9209(3) 0.76297(10) 0.0461(2) 0.0206(4) Uani 1 1 d . . .
C14 C 1.0955(3) 0.73539(12) -0.0177(2) 0.0230(4) Uani 1 1 d . . .
C15 C 1.0940(4) 0.65631(12) -0.0279(2) 0.0281(4) Uani 1 1 d . . .
H15A H 0.9626 0.6411 -0.0982 0.042 Uiso 1 1 calc R . .
H15B H 1.1005 0.6364 0.0665 0.042 Uiso 1 1 calc R . .
H15C H 1.2178 0.6408 -0.0583 0.042 Uiso 1 1 calc R . .
C16 C 1.0746(4) 0.76793(15) -0.1651(2) 0.0336(5) Uani 1 1 d . . .
H16A H 1.1902 0.7511 -0.2030 0.050 Uiso 1 1 calc R . .
H16B H 1.0836 0.8184 -0.1555 0.050 Uiso 1 1 calc R . .
H16C H 0.9367 0.7551 -0.2312 0.050 Uiso 1 1 calc R . .
C19 C 0.3962(3) 0.90853(10) 0.4672(2) 0.0204(4) Uani 1 1 d . . .
C20 C 0.6072(4) 0.93018(11) 0.4998(2) 0.0252(4) Uani 1 1 d . . .
C21 C 0.6549(4) 0.99330(12) 0.4458(2) 0.0293(5) Uani 1 1 d . . .
C22 C 0.4940(4) 1.03449(11) 0.3598(2) 0.0273(4) Uani 1 1 d . . .
C23 C 0.2843(4) 1.01156(12) 0.3293(2) 0.0296(5) Uani 1 1 d . . .
C24 C 0.2333(4) 0.94916(12) 0.3816(2) 0.0262(4) Uani 1 1 d . . .
C25 C 0.5463(5) 1.10230(12) 0.2997(2) 0.0369(6) Uani 1 1 d . . .
H25A H 0.4696 1.1053 0.1973 0.055 Uiso 1 1 calc R . .
H25B H 0.7003 1.1049 0.3115 0.055 Uiso 1 1 calc R . .
H25C H 0.5029 1.1408 0.3515 0.055 Uiso 1 1 calc R . .
H6 H 0.576(5) 0.4355(17) 0.215(3) 0.040(8) Uiso 1 1 d . . .
H8 H 0.572(5) 0.5146(17) -0.047(3) 0.043(8) Uiso 1 1 d . . .
H11 H 0.226(4) 0.7672(14) 0.339(3) 0.028(7) Uiso 1 1 d . . .
H13 H 0.933(4) 0.8122(14) 0.054(3) 0.026(6) Uiso 1 1 d . . .
H14 H 1.220(4) 0.7476(13) 0.045(2) 0.015(5) Uiso 1 1 d . . .
H20 H 0.724(4) 0.9036(16) 0.565(3) 0.031(7) Uiso 1 1 d . . .
H21 H 0.795(6) 1.000(2) 0.469(4) 0.055(10) Uiso 1 1 d . . .
H23 H 0.171(5) 1.0357(16) 0.270(3) 0.033(7) Uiso 1 1 d . . .
H24 H 0.091(5) 0.9335(15) 0.358(3) 0.033(7) Uiso 1 1 d . . .
H1A H 0.661(4) 0.7584(15) 0.476(3) 0.029(7) Uiso 1 1 d . . .
H2A H 0.423(4) 0.6693(13) 0.250(3) 0.019(6) Uiso 1 1 d . . .
H7A H 0.949(8) 0.448(3) 0.301(5) 0.110(17) Uiso 1 1 d . . .
H12A H 0.590(4) 0.7759(15) -0.058(3) 0.028(7) Uiso 1 1 d . . .
H1B H 0.572(4) 0.7831(14) 0.321(3) 0.025(6) Uiso 1 1 d . . .
H2B H 0.511(4) 0.6463(14) 0.417(3) 0.024(6) Uiso 1 1 d . . .
H7B H 0.891(5) 0.4764(17) 0.123(3) 0.038(8) Uiso 1 1 d . . .
H12B H 0.685(4) 0.7185(14) -0.122(3) 0.026(6) Uiso 1 1 d . . .
N1 N 0.3433(3) 0.76861(9) 0.41884(18) 0.0201(3) Uani 1 1 d . . .
N2 N 0.5601(3) 0.54272(9) 0.22281(19) 0.0250(4) Uani 1 1 d . . .
N3 N 0.9500(3) 0.73554(8) 0.19406(16) 0.0189(3) Uani 1 1 d . . .
O1 O 0.4981(3) 0.81474(7) 0.66333(14) 0.0252(3) Uani 1 1 d . . .
O2 O 0.1142(2) 0.83169(9) 0.53604(14) 0.0255(3) Uani 1 1 d . . .
O3 O 0.9139(3) 0.55151(9) 0.2437(2) 0.0407(4) Uani 1 1 d . . .
O4 O 0.6354(2) 0.69145(8) 0.06251(14) 0.0232(3) Uani 1 1 d . . .
S1 S 0.33252(8) 0.82807(2) 0.53330(4) 0.01884(9) Uani 1 1 d . . .

loop_
_atom_site_aniso_label
_atom_site_aniso_U_11
_atom_site_aniso_U_22
_atom_site_aniso_U_33
_atom_site_aniso_U_23
_atom_site_aniso_U_13
_atom_site_aniso_U_12
C1 0.0207(10) 0.0183(9) 0.0272(9) -0.0032(7) 0.0093(8) -0.0019(7)
C2 0.0203(9) 0.0153(8) 0.0193(8) 0.0001(6) 0.0070(7) -0.0013(7)
C3 0.0205(9) 0.0143(8) 0.0198(8) 0.0018(6) 0.0057(7) 0.0005(7)
C4 0.0224(10) 0.0220(9) 0.0197(8) 0.0030(7) 0.0040(7) -0.0015(8)
C5 0.0248(10) 0.0179(9) 0.0213(8) 0.0020(7) 0.0064(7) 0.0043(7)
C6 0.0414(13) 0.0138(8) 0.0249(9) 0.0008(7) 0.0103(9) 0.0014(8)
C7 0.0431(17) 0.0299(14) 0.074(2) -0.0227(14) 0.0056(16) 0.0087(12)
C8 0.0510(15) 0.0168(9) 0.0283(10) -0.0017(8) 0.0044(10) 0.0056(10)
C9 0.075(2) 0.0221(11) 0.0304(11) -0.0022(9) 0.0176(12) 0.0059(12)
C10 0.048(2) 0.050(2) 0.101(3) -0.043(2) -0.0154(19) 0.0133(16)
C11 0.0181(9) 0.0169(8) 0.0175(7) -0.0003(6) 0.0058(7) 0.0024(7)
C12 0.0257(11) 0.0275(10) 0.0189(8) 0.0054(7) 0.0077(7) 0.0013(8)
C13 0.0256(10) 0.0180(9) 0.0196(8) 0.0025(6) 0.0084(7) -0.0003(8)
C14 0.0204(10) 0.0302(10) 0.0188(8) 0.0010(7) 0.0062(7) -0.0026(8)
C15 0.0253(11) 0.0310(11) 0.0286(10) -0.0064(8) 0.0087(8) 0.0038(9)
C16 0.0315(12) 0.0490(15) 0.0228(9) 0.0055(9) 0.0118(9) -0.0059(11)
C19 0.0276(11) 0.0155(8) 0.0185(8) 0.0007(6) 0.0071(7) 0.0010(7)
C20 0.0282(11) 0.0201(9) 0.0240(9) 0.0021(7) 0.0019(8) -0.0019(8)
C21 0.0349(13) 0.0232(10) 0.0286(10) 0.0010(8) 0.0066(9) -0.0081(9)
C22 0.0417(14) 0.0166(9) 0.0230(9) -0.0012(7) 0.0082(9) -0.0030(9)
C23 0.0372(13) 0.0214(10) 0.0302(10) 0.0060(8) 0.0093(9) 0.0065(9)
C24 0.0271(12) 0.0251(10) 0.0267(9) 0.0035(8) 0.0079(8) 0.0022(9)
C25 0.0592(17) 0.0211(10) 0.0270(10) 0.0040(8) 0.0065(11) -0.0079(11)
N1 0.0197(8) 0.0206(8) 0.0213(7) -0.0055(6) 0.0077(6) -0.0020(7)
N2 0.0335(10) 0.0168(8) 0.0276(8) -0.0044(6) 0.0134(7) -0.0032(7)
N3 0.0221(8) 0.0176(7) 0.0179(6) -0.0005(5) 0.0073(6) -0.0010(6)
O1 0.0374(9) 0.0188(7) 0.0185(6) 0.0002(5) 0.0065(6) -0.0010(6)
O2 0.0303(8) 0.0220(7) 0.0291(6) 0.0004(6) 0.0165(6) 0.0011(7)
O3 0.0251(9) 0.0253(8) 0.0692(12) -0.0164(8) 0.0089(8) 0.0051(7)
O4 0.0199(7) 0.0278(8) 0.0206(6) 0.0051(5) 0.0035(5) -0.0025(6)
S1 0.0251(2) 0.01570(19) 0.01703(17) -0.00041(17) 0.00804(16) 0.0001(2)

loop_
_atom_type_symbol
_atom_type_description
_atom_type_scat_dispersion_real
_atom_type_scat_dispersion_imag
_atom_type_scat_source
C C 0.0033 0.0016 'International Tables Vol C Tables 4.2.6.8 and 6.1.1.4'
H H 0.0000 0.0000 'International Tables Vol C Tables 4.2.6.8 and 6.1.1.4'
N N 0.0061 0.0033 'International Tables Vol C Tables 4.2.6.8 and 6.1.1.4'
O O 0.0106 0.0060 'International Tables Vol C Tables 4.2.6.8 and 6.1.1.4'
S S 0.1246 0.1234 'International Tables Vol C Tables 4.2.6.8 and 6.1.1.4'

loop_
_geom_angle_atom_site_label_1
_geom_angle_atom_site_label_2
_geom_angle_atom_site_label_3
_geom_angle
_geom_angle_site_symmetry_1
_geom_angle_site_symmetry_3
_geom_angle_publ_flag
N1 C1 C2 109.14(16) . . ?
C1 C2 C3 112.73(16) . . ?
C5 C3 C11 106.19(15) . . ?
C5 C3 C4 109.11(16) . . ?
C11 C3 C4 111.00(16) . . ?
C5 C3 C2 109.06(16) . . ?
C11 C3 C2 109.59(15) . . ?
C4 C3 C2 111.72(15) . . ?
N2 C5 O3 119.24(19) . . ?
N2 C5 C3 127.57(19) . . ?
O3 C5 C3 113.18(18) . . ?
N2 C6 C7 103.83(19) . . ?
N2 C6 C8 109.61(17) . . ?
C7 C6 C8 116.5(2) . . ?
O3 C7 C6 104.0(2) . . ?
C10 C8 C6 112.1(3) . . ?
C10 C8 C9 109.8(2) . . ?
C6 C8 C9 111.6(2) . . ?
N3 C11 O4 118.56(16) . . ?
N3 C11 C3 127.39(17) . . ?
O4 C11 C3 114.04(16) . . ?
O4 C12 C13 103.97(15) . . ?
N3 C13 C12 103.83(15) . . ?
N3 C13 C14 110.64(16) . . ?
C12 C13 C14 114.12(17) . . ?
C15 C14 C16 110.66(18) . . ?
C15 C14 C13 112.36(17) . . ?
C16 C14 C13 110.39(18) . . ?
C20 C19 C24 120.61(19) . . ?
C20 C19 S1 119.94(16) . . ?
C24 C19 S1 119.45(17) . . ?
C19 C20 C21 119.2(2) . . ?
C22 C21 C20 120.9(2) . . ?
C23 C22 C21 118.6(2) . . ?
C23 C22 C25 120.6(2) . . ?
C21 C22 C25 120.8(2) . . ?
C24 C23 C22 121.5(2) . . ?
C23 C24 C19 119.2(2) . . ?
C1 N1 S1 120.75(14) . . ?
C5 N2 C6 106.01(19) . . ?
C11 N3 C13 106.66(16) . . ?
C5 O3 C7 103.9(2) . . ?
C11 O4 C12 105.76(15) . . ?
O1 S1 O2 120.14(8) . . ?
O1 S1 N1 108.00(9) . . ?
O2 S1 N1 106.28(9) . . ?
O1 S1 C19 106.18(9) . . ?
O2 S1 C19 107.29(10) . . ?
N1 S1 C19 108.56(9) . . ?

loop_
_geom_bond_atom_site_label_1
_geom_bond_atom_site_label_2
_geom_bond_distance
_geom_bond_site_symmetry_2
_geom_bond_publ_flag
C1 N1 1.464(3) . ?
C1 C2 1.529(3) . ?
C2 C3 1.544(3) . ?
C3 C5 1.520(3) . ?
C3 C11 1.522(2) . ?
C3 C4 1.530(3) . ?
C5 N2 1.263(3) . ?
C5 O3 1.363(3) . ?
C6 N2 1.487(3) . ?
C6 C7 1.512(4) . ?
C6 C8 1.522(3) . ?
C7 O3 1.473(3) . ?
C8 C10 1.488(5) . ?
C8 C9 1.539(3) . ?
C11 N3 1.270(2) . ?
C11 O4 1.358(2) . ?
C12 O4 1.457(2) . ?
C12 C13 1.536(3) . ?
C13 N3 1.488(2) . ?
C13 C14 1.533(3) . ?
C14 C15 1.531(3) . ?
C14 C16 1.529(3) . ?
C19 C20 1.388(3) . ?
C19 C24 1.394(3) . ?
C19 S1 1.773(2) . ?
C20 C21 1.395(3) . ?
C21 C22 1.394(3) . ?
C22 C23 1.389(3) . ?
C22 C25 1.510(3) . ?
C23 C24 1.383(3) . ?
N1 S1 1.6105(16) . ?
O1 S1 1.4358(15) . ?
O2 S1 1.4326(15) . ?

loop_
_geom_torsion_atom_site_label_1
_geom_torsion_atom_site_label_2
_geom_torsion_atom_site_label_3
_geom_torsion_atom_site_label_4
_geom_torsion
_geom_torsion_site_symmetry_1
_geom_torsion_site_symmetry_2
_geom_torsion_site_symmetry_3
_geom_torsion_site_symmetry_4
_geom_torsion_publ_flag
N1 C1 C2 C3 -177.68(15) . . . . ?
C1 C2 C3 C5 -177.40(16) . . . . ?
C1 C2 C3 C11 -61.6(2) . . . . ?
C1 C2 C3 C4 61.9(2) . . . . ?
C11 C3 C5 N2 -109.9(2) . . . . ?
C4 C3 C5 N2 130.4(2) . . . . ?
C2 C3 C5 N2 8.2(3) . . . . ?
C11 C3 C5 O3 69.3(2) . . . . ?
C4 C3 C5 O3 -50.4(2) . . . . ?
C2 C3 C5 O3 -172.70(17) . . . . ?
N2 C6 C7 O3 -17.0(3) . . . . ?
C8 C6 C7 O3 103.6(3) . . . . ?
N2 C6 C8 C10 -61.3(3) . . . . ?
C7 C6 C8 C10 -178.8(2) . . . . ?
N2 C6 C8 C9 175.0(2) . . . . ?
C7 C6 C8 C9 57.5(3) . . . . ?
C5 C3 C11 N3 -122.0(2) . . . . ?
C4 C3 C11 N3 -3.5(3) . . . . ?
C2 C3 C11 N3 120.4(2) . . . . ?
C5 C3 C11 O4 57.6(2) . . . . ?
C4 C3 C11 O4 176.02(16) . . . . ?
C2 C3 C11 O4 -60.1(2) . . . . ?
O4 C12 C13 N3 -10.9(2) . . . . ?
O4 C12 C13 C14 109.68(18) . . . . ?
N3 C13 C14 C15 60.1(2) . . . . ?
C12 C13 C14 C15 -56.5(2) . . . . ?
N3 C13 C14 C16 -175.79(18) . . . . ?
C12 C13 C14 C16 67.6(2) . . . . ?
C24 C19 C20 C21 0.0(3) . . . . ?
S1 C19 C20 C21 179.37(16) . . . . ?
C19 C20 C21 C22 -0.2(3) . . . . ?
C20 C21 C22 C23 0.3(3) . . . . ?
C20 C21 C22 C25 -179.1(2) . . . . ?
C21 C22 C23 C24 -0.3(3) . . . . ?
C25 C22 C23 C24 179.1(2) . . . . ?
C22 C23 C24 C19 0.2(3) . . . . ?
C20 C19 C24 C23 0.0(3) . . . . ?
S1 C19 C24 C23 -179.37(16) . . . . ?
C2 C1 N1 S1 152.61(14) . . . . ?
O3 C5 N2 C6 -4.3(3) . . . . ?
C3 C5 N2 C6 174.84(18) . . . . ?
C7 C6 N2 C5 13.4(3) . . . . ?
C8 C6 N2 C5 -111.8(2) . . . . ?
O4 C11 N3 C13 -3.0(2) . . . . ?
C3 C11 N3 C13 176.55(17) . . . . ?
C12 C13 N3 C11 8.6(2) . . . . ?
C14 C13 N3 C11 -114.22(18) . . . . ?
N2 C5 O3 C7 -7.1(3) . . . . ?
C3 C5 O3 C7 173.7(2) . . . . ?
C6 C7 O3 C5 14.7(3) . . . . ?
N3 C11 O4 C12 -4.5(2) . . . . ?
C3 C11 O4 C12 175.93(16) . . . . ?
C13 C12 O4 C11 9.4(2) . . . . ?
C1 N1 S1 O1 -50.78(18) . . . . ?
C1 N1 S1 O2 179.06(15) . . . . ?
C1 N1 S1 C19 63.93(18) . . . . ?
C20 C19 S1 O1 27.10(18) . . . . ?
C24 C19 S1 O1 -153.55(16) . . . . ?
C20 C19 S1 O2 156.73(16) . . . . ?
C24 C19 S1 O2 -23.91(18) . . . . ?
C20 C19 S1 N1 -88.80(18) . . . . ?
C24 C19 S1 N1 90.55(17) . . . . ?

loop_
_cod_related_entry_id
_cod_related_entry_database
_cod_related_entry_code
1 ChemSpider 21175814
